data_7135284
loop_
_publ_author_name
'Liang, Zhijie'
'Yao, Yiqing'
'Ding, Yuyang'
'Wang, Haifeng'
'Li, Huafeng'
'Feng, Gang'

_publ_section_title
;
 Stable Zr-based polyoxometalate as a green catalyst for selective
 oxidation of aniline
;
_journal_name_full 'Chemical Communications'
_journal_paper_doi 10.1039/D5CC06298E
_journal_year 2026
_chemical_formula_moiety
'O11.833 P0.333 W3 Zr0.5, 3(C2 N0.5), 0.083(O), 0.028[], 0.25[], 0.139[], 0.222[], 0.028[], 0.028[], 0.139[]'
_chemical_formula_sum 'C6 N1.5 O11.917 P0.333 W3 Zr0.5'
_chemical_formula_weight 891.193
_space_group_crystal_system trigonal
_space_group_IT_number 166
_space_group_name_Hall '-R 3 2"'
_space_group_name_H-M_alt 'R -3 m :H'
_symmetry_Int_Tables_number 166
_atom_sites_solution_primary iterative
_audit_creation_date 2025-10-10
_audit_creation_method
;
Olex2 1.5
(compiled 2024.02.16 svn.r378c4104 for OlexSys, GUI svn.r6928)
;
_audit_update_record
;
2025-10-15 deposited with the CCDC.	2025-11-25 downloaded from the CCDC.
;
_cell_angle_alpha 90
_cell_angle_beta 90
_cell_angle_gamma 120
_cell_formula_units_Z 36
_cell_length_a 22.6915(1)
_cell_length_b 22.6915(1)
_cell_length_c 39.2399(2)
_cell_measurement_reflns_used 85801
_cell_measurement_temperature 100.00(10)
_cell_measurement_theta_max 59.7990
_cell_measurement_theta_min 2.1570
_cell_volume 17497.86(14)
_computing_cell_refinement 'CrysAlisPro 1.171.43.116a (Rigaku OD, 2024)'
_computing_data_collection 'CrysAlisPro system (CCD 43.116a 64-bit (release 22-03-2024))'
_computing_data_reduction 'CrysAlisPro 1.171.43.116a (Rigaku OD, 2024)'
_computing_molecular_graphics 'Olex2 1.5 (Dolomanov et al., 2009)'
_computing_publication_material 'Olex2 1.5 (Dolomanov et al., 2009)'
_computing_structure_refinement 'olex2.refine 1.5 (Bourhis et al., 2015)'
_computing_structure_solution 'olex2.solve 1.5 (Bourhis et al., 2015)'
_diffrn_ambient_environment N~2~
_diffrn_ambient_temperature 100.00(10)
_diffrn_detector 'Hybrid Pixel Array Detector'
_diffrn_detector_area_resol_mean 10.0000
_diffrn_detector_type HyPix
_diffrn_measured_fraction_theta_full 0.9942
_diffrn_measured_fraction_theta_max 0.9945
_diffrn_measurement_details
;
List of Runs (angles in degrees, time in seconds):

  # Type    Start    End  Width  t~exp~   \w     \q     \k     \f   Frames
#--------------------------------------------------------------------------
  1  \w     45.00 120.00   0.50    0.05    --   37.33 179.00 -30.00  150
  2  \w      3.00 113.00   0.50    0.05    --   37.33  77.00 150.00  220
  3  \w      3.00  95.00   0.50    0.05    --   37.33  77.00  30.00  184
  4  \w     -6.00 159.00   0.50    0.50    --   78.88 -15.00  -5.00  330
  5  \w     -4.00  69.00   0.50    0.50    --   78.88 -30.00 -30.00  146
  6  \w     -4.00  69.00   0.50    0.50    --   78.88 -30.00-120.00  146
  7  \w      0.00  77.00   0.50    0.50    --   78.88 -45.00-150.00  154
  8  \w     44.00 120.00   0.50    0.05    --   37.33-179.00 -60.00  152
  9  \w     -8.00  82.00   0.50    0.05    --   37.33 -99.00 -60.00  180
 10  \w    -69.00   2.00   0.50    0.50    --  -80.44  30.00 -60.00  142
 11  \w    -65.00  -6.00   0.50    0.05    --  -39.14  57.00 120.00  118
 12  \w     -5.00  36.00   0.50    0.05    --  -39.14  57.00 120.00   82
 13  \w     22.00  63.00   0.50    0.27    --   78.13 -77.00-120.00   82
 14  \w     35.00 109.00   0.50    0.27    --   78.13-125.00  30.00  148
 15  \w    127.00 153.00   0.50    0.27    --   78.13 125.00  30.00   52
 16  \w     33.00 104.00   0.50    0.27    --   78.13-125.00-120.00  142
 17  \w    -79.00 -32.00   0.50    0.27    --  -80.32  77.00 120.00   94
 18  \w   -156.00-125.00   0.50    0.27    --  -80.32-125.00 -90.00   62
 19  \w   -112.00 -33.00   0.50    0.27    --  -80.32 125.00 120.00  158
 20  \w    -68.00  -4.00   0.50    0.27    --  -80.32  30.00-180.00  128
 21  \w   -110.00 -25.00   0.50    0.27    --  -80.32 125.00 -90.00  170
 22  \w    -79.00 -31.00   0.50    0.27    --  -80.32  77.00  90.00   96
 23  \w    -94.00 -48.00   0.50    0.27    --  -80.32   0.00-180.00   92
 24  \w   -166.00-106.00   0.50    0.27    --  -80.32   0.00-180.00  120
 25  \w      2.00 111.00   0.50    0.05    --   36.95  77.00 -90.00  218
 26  \w   -114.00 -12.00   0.50    0.05    --  -39.14 -57.00 -90.00  204
 27  \w   -125.00 -44.00   0.50    0.05    --  -39.14 179.00  30.00  162
 28  \w   -114.00 -12.00   0.50    0.05    --  -39.14 -57.00  60.00  204
 29  \w   -120.00  -7.00   0.50    0.05    --  -39.14 -38.00 -60.00  226
 30  \w   -114.00  -4.00   0.50    0.05    --  -39.14 -77.00-150.00  220
 31  \w     44.00  83.00   0.50    0.27    --   78.13  77.00-150.00   78
 32  \w     44.00 154.00   0.50    0.27    --   78.13  77.00 -60.00  220
 33  \w     49.00 154.00   0.50    0.27    --   78.13  61.00 120.00  210
 34  \w   -156.00 -51.00   0.50    0.27    --  -80.32 -61.00  30.00  210
;
_diffrn_measurement_device 'four-circle diffractometer'
_diffrn_measurement_device_type 'ROD, Synergy Custom system, HyPix'
_diffrn_measurement_method '\w scans'
_diffrn_orient_matrix_type 'CrysAlisPro convention (1999,Acta A55,543-557)'
_diffrn_orient_matrix_UB_11 0.0068269000
_diffrn_orient_matrix_UB_12 0.0020794000
_diffrn_orient_matrix_UB_13 -0.0339460000
_diffrn_orient_matrix_UB_21 0.0642810000
_diffrn_orient_matrix_UB_22 0.0135330000
_diffrn_orient_matrix_UB_23 0.0035019000
_diffrn_orient_matrix_UB_31 -0.0215019000
_diffrn_orient_matrix_UB_32 -0.0667644000
_diffrn_orient_matrix_UB_33 -0.0003664000
_diffrn_radiation_monochromator mirror
_diffrn_radiation_probe x-ray
_diffrn_radiation_type GaK\a
_diffrn_radiation_wavelength 1.34050
_diffrn_reflns_av_R_equivalents 0.0924
_diffrn_reflns_av_unetI/netI 0.0193
_diffrn_reflns_Laue_measured_fraction_full 0.9942
_diffrn_reflns_Laue_measured_fraction_max 0.9945
_diffrn_reflns_limit_h_max 29
_diffrn_reflns_limit_h_min -28
_diffrn_reflns_limit_k_max 27
_diffrn_reflns_limit_k_min -28
_diffrn_reflns_limit_l_max 50
_diffrn_reflns_limit_l_min -50
_diffrn_reflns_number 126048
_diffrn_reflns_point_group_measured_fraction_full 0.9942
_diffrn_reflns_point_group_measured_fraction_max 0.9945
_diffrn_reflns_theta_full 53.5427
_diffrn_reflns_theta_max 54.99
_diffrn_reflns_theta_min 2.19
_diffrn_source GaK/a
_exptl_absorpt_coefficient_mu 23.925
_exptl_absorpt_correction_T_max 1.00000
_exptl_absorpt_correction_T_min 0.24650
_exptl_absorpt_correction_type multi-scan
_exptl_absorpt_process_details
;
CrysAlisPro 1.171.43.116a (Rigaku Oxford Diffraction, 2024)
Empirical absorption correction using spherical harmonics,
implemented in SCALE3 ABSPACK scaling algorithm.
;
_exptl_crystal_colour 'clear colourless'
_exptl_crystal_colour_lustre clear
_exptl_crystal_colour_primary colourless
_exptl_crystal_density_diffrn 3.045
_exptl_crystal_description block
_exptl_crystal_F_000 13262.150
_exptl_crystal_size_max 0.3
_exptl_crystal_size_mid 0.2
_exptl_crystal_size_min 0.2
_platon_squeeze_details
;
TITL yj_auto          R -3 m       R = 0.04
CELL   22.6915   22.6915   39.2399     90.00     90.00    120.00
SPGR R-3m
# Solvent Accessible Volume =      3778
# Electrons Found in S.A.V. =       798
# Note: Atoms in Void are Labelled as Cxxx and Qxxx for all Others
Q101 1.000 1.001 0.023 !       3.49 eA-3
C102 0.998 0.302 0.016 !       3.21 eA-3
C103 0.999 0.313 0.477 !       2.99 eA-3
C104 1.001 0.687 0.523 !       2.99 eA-3
C105 0.610 0.390 0.343 !       2.78 eA-3
C106 0.780 0.391 0.343 !       2.78 eA-3
Q107 1.000 0.503 0.078 !       2.74 eA-3
Q108 1.001 0.101 0.498 !       2.72 eA-3
Q109 0.876 0.966 0.983 !       2.58 eA-3
Q110 0.281 0.563 0.234 !       2.25 eA-3
Q111 1.000 1.000 0.500 !       2.09 eA-3
Q112 0.047 0.946 0.118 !       1.99 eA-3
Q113 0.070 0.145 0.406 !       1.97 eA-3
Q114 0.335 0.169 0.218 !       1.95 eA-3
Q115 0.421 0.455 0.087 !       1.75 eA-3
Q116 0.500 0.688 0.476 !       1.68 eA-3
Q117 0.008 0.078 0.414 !       1.64 eA-3
C118 1.000 0.187 0.500 !       1.61 eA-3
C119 1.000 0.187-0.001 !       1.55 eA-3
Q120 0.165 0.643 0.312 !       1.53 eA-3
Q121 0.055 0.528 0.218 !       1.49 eA-3
C122 0.735 0.562 0.344 !       1.48 eA-3
Q123 0.883 0.671 0.977 !       1.48 eA-3
Q124 0.952 0.604 0.594 !       1.45 eA-3
Q125 0.501 0.472 0.944 !       1.41 eA-3
Q126 0.510 0.492 0.208 !       1.39 eA-3
Q127 0.484 0.967 0.586 !       1.39 eA-3
C128 0.118 0.686 0.163 !       1.38 eA-3
Q129 0.501 0.500 0.030 !       1.36 eA-3
Q130 0.195 0.693 0.860 !       1.33 eA-3
Q131 0.524 0.844 0.337 !       1.30 eA-3
Q132 0.328 0.821 0.312 !       1.29 eA-3
Q133 0.312 0.521 0.329 !       1.28 eA-3
Q134 0.235 0.839 0.398 !       1.19 eA-3
Q135 0.422 0.578 0.180 !       1.15 eA-3
Q136 0.548 0.454 0.077 !       1.13 eA-3
Q137 0.438 0.217 0.258 !       1.13 eA-3
Q138 0.251 0.844 0.095 !       1.09 eA-3
Q139 0.319 0.156 0.424 !       1.06 eA-3
Q140 0.876 0.594 0.248 !       0.99 eA-3
Q141 0.336 0.669 0.311 !       0.97 eA-3
Q142 0.189 0.178 0.172 !       0.95 eA-3
Q143 0.236 0.157 0.477 !       0.93 eA-3
Q144 0.561 0.437 0.431 !       0.91 eA-3
C145 0.677 0.120 0.321 !       0.88 eA-3
Q146 0.866 0.936 0.093 !       0.85 eA-3
Q147 1.000 0.996 0.570 !       0.81 eA-3
Q148 0.454 0.719 0.937 !       0.81 eA-3
Q149 1.000 1.000 0.234 !       0.81 eA-3
Q150 0.489 0.076 0.417 !       0.77 eA-3
Q151 0.654 0.953 0.002 !       0.77 eA-3
Q152 0.176 0.921 0.925 !       0.76 eA-3
Q153 0.697 0.922 0.258 !       0.73 eA-3
Q154 0.462 0.343 0.670 !       0.71 eA-3
Q155 0.795 0.402 0.086 !       0.71 eA-3
Q156 0.508 0.345 0.030 !       0.70 eA-3
Q157 0.828 0.660 0.290 !       0.70 eA-3
Q158 0.219 0.709 0.492 !       0.69 eA-3
Q159 0.101 0.202 0.319 !       0.68 eA-3
Q160 0.289 0.780 0.180 !       0.68 eA-3
Q161 0.314 0.634 0.248 !       0.67 eA-3
Q162 0.859 0.715 0.226 !       0.65 eA-3
Q163 0.164 0.836 0.454 !       0.64 eA-3
Q164 0.706 0.352 0.507 !       0.64 eA-3
Q165 0.656 0.342 0.422 !       0.64 eA-3
Q166 0.235 0.621 0.547 !       0.63 eA-3
Q167 0.867 0.732 0.646 !       0.62 eA-3
Q168 0.492 0.132 0.157 !       0.61 eA-3
C169 0.697 0.082 0.324 !       0.61 eA-3
Q170 0.633 0.266 0.244 !       0.60 eA-3
Q171 0.789 0.522 0.163 !       0.59 eA-3
Q172 0.133 0.267 0.711 !       0.58 eA-3
Q173 0.445 0.751 0.282 !       0.58 eA-3
Q174 0.320 0.560 0.095 !       0.58 eA-3
Q175 0.196 0.804 0.382 !       0.58 eA-3
Q176 0.149 0.798 0.444 !       0.57 eA-3
Q177 0.055 0.113 0.960 !       0.57 eA-3
Q178 0.640 0.359 0.086 !       0.57 eA-3
Q179 0.885 0.892 0.404 !       0.56 eA-3
Q180 0.563 0.710 0.126 !       0.56 eA-3
Q181 0.119 0.616 0.327 !       0.56 eA-3
Q182 0.890 0.837 0.335 !       0.55 eA-3
Q183 0.296 0.705 0.353 !       0.55 eA-3
Q184 0.383 0.715 0.742 !       0.55 eA-3
Q185 0.117 0.313 0.133 !       0.55 eA-3
Q186 0.891 0.780 0.217 !       0.55 eA-3
Q187 0.719 0.438 0.977 !       0.55 eA-3
Q188 0.013 0.103 0.104 !       0.54 eA-3
Q189 0.218 0.834 0.164 !       0.54 eA-3
Q190 0.578 0.265 0.077 !       0.54 eA-3
Q191 0.516 0.761 0.234 !       0.54 eA-3
Q192 0.015 0.953 0.272 !       0.54 eA-3
Q193 0.352 0.352 0.001 !       0.54 eA-3
Q194 0.211 0.758 0.077 !       0.53 eA-3
Q195 0.851 0.209-0.001 !       0.52 eA-3
Q196 0.757 0.104 0.251 !       0.52 eA-3
Q197 0.493 0.506 0.710 !       0.52 eA-3
Q198 0.703 0.235 0.406 !       0.52 eA-3
Q199 0.922 0.528 0.304 !       0.51 eA-3
;
_refine_diff_density_max 2.5553
_refine_diff_density_min -1.5785
_refine_diff_density_rms 0.2227
_refine_ls_d_res_high 0.8183
_refine_ls_d_res_low 17.5711
_refine_ls_extinction_coef 0.0000020(2)
_refine_ls_extinction_expression Fc^*^=kFc[1+0.001xFc^2^\l^3^/sin(2\q)]^-1/4^
_refine_ls_goodness_of_fit_ref 1.0320
_refine_ls_hydrogen_treatment undef
_refine_ls_matrix_type full
_refine_ls_number_constraints 0
_refine_ls_number_parameters 253
_refine_ls_number_reflns 4006
_refine_ls_number_restraints 78
_refine_ls_restrained_S_all 1.0215
_refine_ls_R_factor_all 0.0355
_refine_ls_R_factor_gt 0.0347
_refine_ls_shift/su_max 0.0007
_refine_ls_shift/su_mean 0.0001
_refine_ls_structure_factor_coef Fsqd
_refine_ls_weighting_details 'w=1/[\s^2^(Fo^2^)+(0.0296P)^2^+1041.1983P] where P=(Fo^2^+2Fc^2^)/3'
_refine_ls_weighting_scheme calc
_refine_ls_wR_factor_gt 0.0860
_refine_ls_wR_factor_ref 0.0866
_reflns_Friedel_coverage 0.0
_reflns_limit_h_max 24
_reflns_limit_h_min 0
_reflns_limit_k_max 13
_reflns_limit_k_min 0
_reflns_limit_l_max 47
_reflns_limit_l_min -47
_reflns_number_gt 3885
_reflns_number_total 4006
_reflns_threshold_expression I>=2u(I)
_cod_data_source_file d5cc06298e2.cif
_cod_data_source_block yj_auto_sq
_cod_original_sg_symbol_H-M 'R -3 m'
_cod_database_code 7135284
_olex2_refinement_description
;
1. Restrained distances
 C4-C4_$1
 2.4 with sigma of 0.02
 C3-C3_$2 = N1-C1
 1.48 with sigma of 0.02
 N1-C3 = N1-C3_$2
 1.48 with sigma of 0.02
 C3_$2-C3
 2.8 with sigma of 0.02
2. Rigid bond restraints
 C3, N1, C2, C1
 with sigma for 1-2 distances of 0.004 and sigma for 1-3 distances of 0.002
 C6, N2, C5, C4
 with sigma for 1-2 distances of 0.004 and sigma for 1-3 distances of 0.002
 C7, N3, C9, C8
 with sigma for 1-2 distances of 0.004 and sigma for 1-3 distances of 0.002
3. Uiso/Uaniso restraints and constraints
C5 \\sim N2 \\sim C6 \\sim C4: within 2A with sigma of 0.008 and sigma for
terminal atoms of 0.004 within 2A
C8 \\sim N3 \\sim C7 \\sim C9: within 2A with sigma of 0.008 and sigma for
terminal atoms of 0.004 within 2A
C3 \\sim N1 \\sim C2 \\sim C1: within 2A with sigma of 0.008 and sigma for
terminal atoms of 0.004 within 2A
;
_platon_squeeze_void_probe_radius 1.20
_olex2_submission_special_instructions 'No special instructions were received'
_oxdiff_exptl_absorpt_empirical_details
;
Empirical correction (ABSPACK) includes:
- Absorption correction using spherical harmonics
- Frame scaling
;
_oxdiff_exptl_absorpt_empirical_full_max 4.056
_oxdiff_exptl_absorpt_empirical_full_min 0.423

loop_
_space_group_symop_id
_space_group_symop_operation_xyz
1 x,y,z
2 -y,x-y,z
3 -x+y,-x,z
4 x-y,-y,-z
5 -x,-x+y,-z
6 y,x,-z
7 -x,-y,-z
8 y,-x+y,-z
9 x-y,x,-z
10 -x+y,y,z
11 x,x-y,z
12 -y,-x,z
13 x+1/3,y+2/3,z+2/3
14 -y+1/3,x-y+2/3,z+2/3
15 -x+y+1/3,-x+2/3,z+2/3
16 x-y+1/3,-y+2/3,-z+2/3
17 -x+1/3,-x+y+2/3,-z+2/3
18 y+1/3,x+2/3,-z+2/3
19 -x+1/3,-y+2/3,-z+2/3
20 y+1/3,-x+y+2/3,-z+2/3
21 x-y+1/3,x+2/3,-z+2/3
22 -x+y+1/3,y+2/3,z+2/3
23 x+1/3,x-y+2/3,z+2/3
24 -y+1/3,-x+2/3,z+2/3
25 x+2/3,y+1/3,z+1/3
26 -y+2/3,x-y+1/3,z+1/3
27 -x+y+2/3,-x+1/3,z+1/3
28 x-y+2/3,-y+1/3,-z+1/3
29 -x+2/3,-x+y+1/3,-z+1/3
30 y+2/3,x+1/3,-z+1/3
31 -x+2/3,-y+1/3,-z+1/3
32 y+2/3,-x+y+1/3,-z+1/3
33 x-y+2/3,x+1/3,-z+1/3
34 -x+y+2/3,y+1/3,z+1/3
35 x+2/3,x-y+1/3,z+1/3
36 -y+2/3,-x+1/3,z+1/3

loop_
_atom_site_label
_atom_site_type_symbol
_atom_site_fract_x
_atom_site_fract_y
_atom_site_fract_z
_atom_site_U_iso_or_equiv
_atom_site_adp_type
_atom_site_occupancy
_atom_site_site_symmetry_order
_atom_site_refinement_flags_posn
_atom_site_refinement_flags_adp
_atom_site_refinement_flags_occupancy
W1 W 0.56644(2) 0.283220(11) 0.431901(13) 0.02204(13) Uani 1.000000 2 S T P
W2 W 0.513520(16) 0.338870(18) 0.509321(10) 0.02354(11) Uani 1.000000 1 . . .
W3 W 0.66108(2) 0.48635(2) 0.668800(11) 0.03273(12) Uani 1.000000 1 . . .
W4 W 0.716683(14) 0.43337(3) 0.746392(14) 0.03138(15) Uani 1.000000 2 S T P
Zr1 Zr 0.60727(2) 0.39273(2) 0.58890(2) 0.0261(2) Uani 1.000000 2 S T P
P1 P 0.6666666666666666 0.3333333333333333 0.50688(11) 0.0150(8) Uani 1.000000 6 S T P
P2 P 0.6666666666666666 0.3333333333333333 0.67167(12) 0.0197(9) Uani 1.000000 6 S T P
O10 O 0.70741(18) 0.4148(4) 0.58866(19) 0.0241(15) Uani 1.000000 2 S T P
O2 O 0.62821(18) 0.2564(4) 0.41319(18) 0.0243(15) Uani 1.000000 2 S T P
O7 O 0.4975(3) 0.24874(17) 0.51670(18) 0.0257(15) Uani 1.000000 2 S T P
O3 O 0.5360(2) 0.3248(3) 0.46275(13) 0.0246(11) Uani 1.000000 1 . . .
O15 O 0.62984(17) 0.37016(17) 0.65932(19) 0.0260(15) Uani 1.000000 2 S T P
O6 O 0.56591(17) 0.43409(17) 0.49877(19) 0.0287(16) Uani 1.000000 2 S T P
O9 O 0.5241(3) 0.3580(3) 0.55463(13) 0.0259(11) Uani 1.000000 1 . . .
O8 O 0.62964(15) 0.37036(15) 0.51940(17) 0.0171(13) Uani 1.000000 2 S T P
O11 O 0.6419(3) 0.4752(3) 0.62348(15) 0.0328(12) Uani 1.000000 1 . . .
O17 O 0.6750(3) 0.4643(3) 0.71551(14) 0.0344(13) Uani 1.000000 1 . . .
O12 O 0.56596(19) 0.43404(19) 0.6795(2) 0.0364(19) Uani 1.000000 2 S T P
O14 O 0.75137(19) 0.5027(4) 0.6621(2) 0.0342(18) Uani 1.000000 2 S T P
O1 O 0.5038(4) 0.25192(19) 0.4014(2) 0.0325(17) Uani 1.000000 2 S T P
O18 O 0.7435(4) 0.3718(2) 0.7654(2) 0.0334(17) Uani 1.000000 2 S T P
O5 O 0.4323(3) 0.3241(3) 0.50240(14) 0.0357(13) Uani 1.000000 1 . . .
O4 O 0.6666666666666666 0.3333333333333333 0.4671(3) 0.021(2) Uani 1.000000 6 S T P
O16 O 0.6666666666666666 0.3333333333333333 0.7114(3) 0.022(2) Uani 1.000000 6 S T P
O13 O 0.6756(4) 0.5676(3) 0.67565(16) 0.0511(18) Uani 1.000000 1 . . .
O19 O 0.7475(2) 0.4950(5) 0.7773(2) 0.046(2) Uani 1.000000 2 S T P
N2 N 0.5160(4) 0.4840(4) 0.4140(5) 0.124(4) Uani 1.000000 2 S TU P
N1 N 0.8383(5) 0.6767(10) 0.7471(7) 0.184(7) Uani 1.000000 2 DS TU P
N3 N 0.3134(11) 0.1567(5) 0.4249(6) 0.117(4) Uani 1.000000 2 S TU P
C7 C 0.3563(12) 0.1781(6) 0.4567(7) 0.115(4) Uani 1.000000 2 S TU P
C6 C 0.5499(5) 0.4501(5) 0.4101(6) 0.123(4) Uani 1.000000 2 S TU P
C5 C 0.4956(5) 0.5044(5) 0.3826(6) 0.124(4) Uani 1.000000 2 S TU P
C2 C 0.8732(7) 0.7464(13) 0.7416(10) 0.184(7) Uani 1.000000 2 S TU P
C9 C 0.2410(13) 0.1205(6) 0.4313(8) 0.118(4) Uani 1.000000 2 S TU P
C8 C 0.3349(9) 0.1145(11) 0.4009(5) 0.121(4) Uani 1.000000 1 . U .
C4 C 0.4510(6) 0.4451(6) 0.4377(4) 0.131(4) Uani 1.000000 1 D U .
C1 C 0.8340(7) 0.6680(13) 0.7842(8) 0.185(7) Uani 1.000000 2 DS TU P
C3 C 0.8640(5) 0.6327(9) 0.7376(7) 0.188(7) Uani 1.000000 1 D U .
O20 O 0.6666666666666666 0.3333333333333333 0.8333333333333334 0.16(2) Uani 1.000000 12 S T P

loop_
_atom_site_aniso_label
_atom_site_aniso_U_11
_atom_site_aniso_U_22
_atom_site_aniso_U_33
_atom_site_aniso_U_12
_atom_site_aniso_U_13
_atom_site_aniso_U_23
W1 0.0139(2) 0.01892(19) 0.0316(3) 0.00693(11) -0.00243(18) -0.00121(9)
W2 0.01454(18) 0.0266(2) 0.0347(2) 0.01419(15) -0.00007(13) 0.00036(14)
W3 0.0481(3) 0.0254(2) 0.0343(2) 0.02552(19) -0.00048(17) -0.00462(15)
W4 0.0334(2) 0.0265(3) 0.0320(3) 0.01325(14) -0.00257(11) -0.0051(2)
Zr1 0.0300(4) 0.0300(4) 0.0317(5) 0.0250(4) 0.00073(17) -0.00073(17)
P1 0.0087(11) 0.0087(11) 0.028(2) 0.0044(5) -0.000000 0.000000
P2 0.0144(12) 0.0144(12) 0.030(2) 0.0072(6) -0.000000 0.000000
O10 0.015(2) 0.018(3) 0.041(4) 0.0091(17) -0.0032(15) -0.006(3)
O2 0.020(3) 0.023(4) 0.031(4) 0.0113(18) -0.0012(15) -0.002(3)
O7 0.014(3) 0.025(3) 0.035(4) 0.0069(17) 0.003(3) 0.0015(14)
O3 0.014(2) 0.025(3) 0.037(3) 0.012(2) -0.002(2) 0.001(2)
O15 0.023(3) 0.023(3) 0.037(4) 0.016(3) 0.0000(15) -0.0000(15)
O6 0.030(3) 0.030(3) 0.038(4) 0.024(3) -0.0002(15) 0.0002(15)
O9 0.021(2) 0.033(3) 0.033(3) 0.020(2) -0.000(2) -0.001(2)
O8 0.011(2) 0.011(2) 0.030(4) 0.006(3) 0.0008(13) -0.0008(13)
O11 0.041(3) 0.028(3) 0.043(3) 0.026(3) 0.007(3) 0.003(2)
O17 0.042(3) 0.029(3) 0.036(3) 0.020(3) 0.003(3) -0.007(2)
O12 0.044(4) 0.044(4) 0.038(4) 0.035(4) 0.0036(16) -0.0036(16)
O14 0.042(4) 0.016(4) 0.036(4) 0.0082(18) -0.0024(16) -0.005(3)
O1 0.024(4) 0.033(3) 0.037(4) 0.012(2) -0.003(3) -0.0016(16)
O18 0.033(4) 0.031(3) 0.037(4) 0.016(2) -0.004(3) -0.0018(17)
O5 0.022(3) 0.052(4) 0.042(3) 0.025(3) 0.002(2) 0.001(3)
O4 0.014(3) 0.014(3) 0.035(7) 0.0069(17) -0.000000 0.000000
O16 0.020(4) 0.020(4) 0.025(6) 0.0101(18) -0.000000 0.000000
O13 0.093(6) 0.033(3) 0.044(3) 0.043(4) -0.002(4) -0.008(3)
O19 0.057(5) 0.034(5) 0.038(5) 0.017(2) -0.0017(19) -0.003(4)
N2 0.199(8) 0.199(8) 0.078(6) 0.179(8) -0.007(2) 0.007(2)
N1 0.242(15) 0.044(6) 0.201(13) 0.022(3) 0.006(4) 0.012(8)
N3 0.081(7) 0.111(7) 0.149(10) 0.040(3) -0.055(7) -0.028(4)
C7 0.077(7) 0.109(7) 0.148(10) 0.039(4) -0.055(7) -0.027(4)
C6 0.199(8) 0.199(8) 0.076(7) 0.179(8) -0.007(2) 0.007(2)
C5 0.199(8) 0.199(8) 0.081(6) 0.178(8) -0.007(2) 0.007(2)
C2 0.243(15) 0.045(6) 0.200(14) 0.023(3) 0.006(4) 0.012(8)
C9 0.080(7) 0.114(7) 0.149(11) 0.040(3) -0.056(7) -0.028(4)
C8 0.089(7) 0.115(7) 0.151(10) 0.046(4) -0.054(7) -0.030(4)
C4 0.203(8) 0.209(9) 0.086(6) 0.181(8) -0.000(3) 0.012(3)
C1 0.243(15) 0.045(6) 0.200(13) 0.023(3) 0.006(4) 0.012(8)
C3 0.246(15) 0.048(6) 0.206(13) 0.025(3) 0.009(5) 0.011(8)
O20 0.23(4) 0.23(4) 0.024(16) 0.116(19) -0.000000 0.000000

loop_
_atom_type_symbol
_atom_type_scat_dispersion_real
_atom_type_scat_dispersion_imag
_atom_type_scat_Cromer_Mann_a1
_atom_type_scat_Cromer_Mann_a2
_atom_type_scat_Cromer_Mann_a3
_atom_type_scat_Cromer_Mann_a4
_atom_type_scat_Cromer_Mann_b1
_atom_type_scat_Cromer_Mann_b2
_atom_type_scat_Cromer_Mann_b3
_atom_type_scat_Cromer_Mann_b4
_atom_type_scat_Cromer_Mann_c
_atom_type_scat_source
_atom_type_scat_dispersion_source
C 0.01370 0.00670 2.31000 1.02000 1.58860 0.86500 20.84390 10.20750 0.56870 51.65120 0.21560 'International Tables Volume C Table 6.1.1.4 (pp. 500-502)' 'Brennan, Cowan, Rev. Sci. Instrum., 1992, 63, 850'
N 0.02410 0.01340 12.21260 3.13220 2.01250 1.16630 0.00570 9.89330 28.99750 0.58260 -11.52900 'International Tables Volume C Table 6.1.1.4 (pp. 500-502)' 'Brennan, Cowan, Rev. Sci. Instrum., 1992, 63, 850'
O 0.03890 0.02410 3.04850 2.28680 1.54630 0.86700 13.27710 5.70110 0.32390 32.90890 0.25080 'International Tables Volume C Table 6.1.1.4 (pp. 500-502)' 'Brennan, Cowan, Rev. Sci. Instrum., 1992, 63, 850'
P 0.25430 0.33320 6.43450 4.17910 1.78000 1.49080 1.90670 27.15700 0.52600 68.16450 1.11490 'International Tables Volume C Table 6.1.1.4 (pp. 500-502)' 'Brennan, Cowan, Rev. Sci. Instrum., 1992, 63, 850'
W -7.12850 4.46760 29.08180 15.43000 14.43270 5.11982 1.72029 9.22590 0.32170 57.05600 9.88750 'International Tables Volume C Table 6.1.1.4 (pp. 500-502)' 'Brennan, Cowan, Rev. Sci. Instrum., 1992, 63, 850'
Zr -0.37500 1.76120 17.87650 10.94800 5.41732 3.65721 1.27618 11.91600 0.11762 87.66270 2.06929 'International Tables Volume C Table 6.1.1.4 (pp. 500-502)' 'Brennan, Cowan, Rev. Sci. Instrum., 1992, 63, 850'

loop_
_geom_angle_atom_site_label_1
_geom_angle_atom_site_label_2
_geom_angle_atom_site_label_3
_geom_angle
_geom_angle_site_symmetry_1
_geom_angle_site_symmetry_3
_geom_angle_publ_flag
O2 W1 O2 85.4(4) . 3_665 ?
O3 W1 O2 156.4(2) . . ?
O3 W1 O2 88.8(3) 11 . ?
O3 W1 O2 88.8(3) . 3_665 ?
O3 W1 O2 156.4(2) 11 3_665 ?
O3 W1 O3 87.3(3) 11 . ?
O1 W1 O2 100.7(3) . 3_665 ?
O1 W1 O2 100.7(3) . . ?
O1 W1 O3 102.9(2) . . ?
O1 W1 O3 102.9(2) . 11 ?
O4 W1 O2 72.7(3) 2_655 3_665 ?
O4 W1 O2 72.7(3) 2_655 . ?
O4 W1 O3 83.7(2) 2_655 . ?
O4 W1 O3 83.7(2) 2_655 11 ?
O4 W1 O1 170.8(4) 2_655 . ?
O3 W2 O7 83.9(3) . . ?
O6 W2 O7 156.4(3) . . ?
O6 W2 O3 85.2(3) . . ?
O9 W2 O7 92.2(3) . . ?
O9 W2 O3 159.1(2) . . ?
O9 W2 O6 90.5(3) . . ?
O8 W2 O7 83.5(2) . . ?
O8 W2 O3 82.3(2) . . ?
O8 W2 O6 74.3(2) . . ?
O8 W2 O9 76.8(2) . . ?
O5 W2 O7 101.7(3) . . ?
O5 W2 O3 99.3(2) . . ?
O5 W2 O6 100.7(3) . . ?
O5 W2 O9 101.6(2) . . ?
O5 W2 O8 174.7(2) . . ?
O11 W3 O15 77.0(2) . 12_665 ?
O17 W3 O15 82.0(2) . 12_665 ?
O17 W3 O11 159.0(2) . . ?
O12 W3 O15 74.4(2) 12_665 12_665 ?
O12 W3 O11 90.6(3) 12_665 . ?
O12 W3 O17 85.0(3) 12_665 . ?
O14 W3 O15 83.7(2) 10_655 12_665 ?
O14 W3 O11 92.9(3) 10_655 . ?
O14 W3 O17 83.4(3) 10_655 . ?
O14 W3 O12 156.4(3) 10_655 12_665 ?
O13 W3 O15 174.7(3) . 12_665 ?
O13 W3 O11 101.9(3) . . ?
O13 W3 O17 99.1(3) . . ?
O13 W3 O12 100.5(3) . 12_665 ?
O13 W3 O14 101.6(3) . 10_655 ?
O17 W4 O17 87.5(4) . 10_655 ?
O18 W4 O17 89.1(3) 2_655 . ?
O18 W4 O17 157.0(3) 2_655 10_655 ?
O18 W4 O17 89.1(3) . 10_655 ?
O18 W4 O17 157.0(3) . . ?
O18 W4 O18 85.3(5) 2_655 . ?
O16 W4 O17 84.0(2) 2_655 . ?
O16 W4 O17 84.0(2) 2_655 10_655 ?
O16 W4 O18 73.0(3) 2_655 . ?
O16 W4 O18 73.0(3) 2_655 2_655 ?
O19 W4 O17 103.2(3) . 10_655 ?
O19 W4 O17 103.2(3) . . ?
O19 W4 O18 99.7(3) . . ?
O19 W4 O18 99.7(3) . 2_655 ?
O19 W4 O16 169.9(4) . 2_655 ?
O10 Zr1 O10 84.2(4) . 2_655 ?
O9 Zr1 O10 84.7(2) . 2_655 ?
O9 Zr1 O10 138.8(2) 12_665 2_655 ?
O9 Zr1 O10 138.8(2) . . ?
O9 Zr1 O10 84.7(2) 12_665 . ?
O9 Zr1 O9 78.1(3) 12_665 . ?
O11 Zr1 O10 138.8(3) . 2_655 ?
O11 Zr1 O10 84.9(2) . . ?
O11 Zr1 O10 138.8(3) 12_665 . ?
O11 Zr1 O10 84.9(2) 12_665 2_655 ?
O11 Zr1 O9 79.2(2) 12_665 . ?
O11 Zr1 O9 79.2(2) . 12_665 ?
O11 Zr1 O9 127.0(2) 12_665 12_665 ?
O11 Zr1 O9 127.0(2) . . ?
O11 Zr1 O11 77.7(3) . 12_665 ?
O8 P1 O8 110.3(3) 3_665 2_655 ?
O8 P1 O8 110.3(2) 3_665 . ?
O8 P1 O8 110.3(3) 2_655 . ?
O4 P1 O8 108.6(3) . 2_655 ?
O4 P1 O8 108.6(3) . 3_665 ?
O4 P1 O8 108.6(3) . . ?
O15 P2 O15 110.4(3) 3_665 . ?
O15 P2 O15 110.4(3) 2_655 . ?
O15 P2 O15 110.4(3) 3_665 2_655 ?
O16 P2 O15 108.5(3) . 2_655 ?
O16 P2 O15 108.5(3) . . ?
O16 P2 O15 108.5(3) . 3_665 ?
Zr1 O10 Zr1 155.8(4) . 3_665 ?
W1 O2 W1 124.2(4) . 2_655 ?
W2 O7 W2 154.1(4) 11 . ?
W2 O3 W1 151.2(3) . . ?
W3 O15 W3 88.7(2) 12_665 . ?
P2 O15 W3 127.8(2) . 12_665 ?
P2 O15 W3 127.8(2) . . ?
W2 O6 W2 121.5(4) 12_665 . ?
Zr1 O9 W2 134.1(3) . . ?
W2 O8 W2 88.8(2) 12_665 . ?
P1 O8 W2 127.3(2) . . ?
P1 O8 W2 127.3(2) . 12_665 ?
Zr1 O11 W3 135.0(3) 12_665 . ?
W4 O17 W3 150.7(3) 10_655 . ?
W3 O12 W3 121.3(4) . 12_665 ?
W3 O14 W3 154.8(4) 10_655 . ?
W4 O18 W4 123.6(4) 3_665 . ?
W1 O4 W1 90.3(3) . 3_665 ?
W1 O4 W1 90.3(3) 2_655 . ?
W1 O4 W1 90.3(3) 2_655 3_665 ?
P1 O4 W1 125.0(2) . 3_665 ?
P1 O4 W1 125.0(2) . . ?
P1 O4 W1 125.0(2) . 2_655 ?
W4 O16 W4 90.5(3) . 3_665 ?
W4 O16 W4 90.5(3) 2_655 3_665 ?
W4 O16 W4 90.5(3) 2_655 . ?
P2 O16 W4 124.9(2) . . ?
P2 O16 W4 124.9(2) . 2_655 ?
P2 O16 W4 124.9(2) . 3_665 ?
C5 N2 C6 116.6(19) . . ?
C4 N2 C6 112.9(11) 12_665 . ?
C4 N2 C6 112.9(11) . . ?
C4 N2 C5 108.2(11) 12_665 . ?
C4 N2 C5 108.2(11) . . ?
C4 N2 C4 95.9(14) 12_665 . ?
C1 N1 C2 106(3) . . ?
C3 N1 C2 123.7(16) 10_655 . ?
C3 N1 C2 123.7(16) . . ?
C3 N1 C1 100.8(19) . . ?
C3 N1 C1 100.8(19) 10_655 . ?
C3 N1 C3 97.9(12) 10_655 . ?
C9 N3 C7 114(2) . . ?
C8 N3 C7 110.2(13) . . ?
C8 N3 C7 110.2(13) 11 . ?
C8 N3 C9 111.4(13) . . ?
C8 N3 C9 111.4(13) 11 . ?
C8 N3 C8 99(2) . 11 ?

loop_
_geom_bond_atom_site_label_1
_geom_bond_atom_site_label_2
_geom_bond_distance
_geom_bond_site_symmetry_2
_geom_bond_publ_flag
W1 O2 1.930(3) . ?
W1 O2 1.930(3) 3_665 ?
W1 O3 1.867(5) . ?
W1 O3 1.867(5) 11 ?
W1 O1 1.716(8) . ?
W1 O4 2.405(7) 2_655 ?
W2 O7 1.9118(16) . ?
W2 O3 1.966(5) . ?
W2 O6 1.919(3) . ?
W2 O9 1.818(5) . ?
W2 O8 2.393(4) . ?
W2 O5 1.722(5) . ?
W3 O15 2.392(5) 12_665 ?
W3 O11 1.818(6) . ?
W3 O17 1.967(6) . ?
W3 O12 1.919(4) 12_665 ?
W3 O14 1.9088(17) 10_655 ?
W3 O13 1.725(6) . ?
W4 O17 1.876(6) 10_655 ?
W4 O17 1.876(6) . ?
W4 O18 1.932(4) 2_655 ?
W4 O18 1.932(4) . ?
W4 O16 2.398(7) 2_655 ?
W4 O19 1.715(9) . ?
Zr1 O10 2.0678(16) . ?
Zr1 O10 2.0678(16) 2_655 ?
Zr1 O9 2.122(5) 12_665 ?
Zr1 O9 2.122(5) . ?
Zr1 O11 2.119(6) . ?
Zr1 O11 2.119(6) 12_665 ?
P1 O8 1.536(6) . ?
P1 O8 1.536(6) 3_665 ?
P1 O8 1.536(6) 2_655 ?
P1 O4 1.562(13) . ?
P2 O15 1.526(7) 2_655 ?
P2 O15 1.526(7) 3_665 ?
P2 O15 1.526(7) . ?
P2 O16 1.559(13) . ?
N2 C6 1.34(3) . ?
N2 C5 1.47(3) . ?
N2 C4 1.587(17) . ?
N2 C4 1.587(17) 12_665 ?
N1 C2 1.39(3) . ?
N1 C1 1.467(18) . ?
N1 C3 1.432(11) 10_655 ?
N1 C3 1.432(11) . ?
N3 C7 1.50(3) . ?
N3 C9 1.45(3) . ?
N3 C8 1.58(3) . ?
N3 C8 1.58(3) 11 ?

loop_
_geom_torsion_atom_site_label_1
_geom_torsion_atom_site_label_2
_geom_torsion_atom_site_label_3
_geom_torsion_atom_site_label_4
_geom_torsion
_geom_torsion_site_symmetry_1
_geom_torsion_site_symmetry_2
_geom_torsion_site_symmetry_3
_geom_torsion_site_symmetry_4
_geom_torsion_publ_flag
W1 O4 P1 O8 60.0 3_665 . . . ?
W1 O4 P1 O8 -180.0 3_665 . . 2_655 ?
W1 O4 P1 O8 -60.0 . 2_655 2_655 . ?
W2 O8 P1 O8 -57.40(19) . . . 2_655 ?
W2 O8 P1 O8 -179.4(5) . . . 3_665 ?
W2 O8 P1 O4 61.6(4) . . . . ?
W3 O15 P2 O15 56.6(2) 12_665 . . 2_655 ?
W3 O15 P2 O15 179.0(6) 12_665 . . 3_665 ?
W3 O15 P2 O16 -62.2(4) 12_665 . . . ?
W4 O16 P2 O15 -180.0 3_665 . . . ?
W4 O16 P2 O15 60.0 3_665 . . 2_655 ?
W4 O16 P2 O15 -60.0 . 2_655 2_655 . ?
P1 O8 P1 O8 0(799999) 3_665 . . 2_655 ?
P1 O8 P1 O8 -48.5 2_655 . . 3_665 ?
P1 O8 P1 O8 0(4000000) . 3_665 3_665 . ?
P1 O8 P1 O8 22.5 . 2_655 2_655 . ?
P1 O8 P1 O4 -101.24(2) 3_665 . . . ?
P1 O8 P1 O4 -175.9 2_655 . . . ?
P2 O15 P2 O15 0(700000) 3_665 . . 2_655 ?
P2 O15 P2 O15 0(2899999) 2_655 . . 3_665 ?
P2 O15 P2 O15 0(999999) . 2_655 2_655 . ?
P2 O15 P2 O15 -46.6 . 3_665 3_665 . ?
P2 O15 P2 O16 0(3000000) 2_655 . . . ?
P2 O15 P2 O16 0(999999) 3_665 . . . ?

loop_
_platon_squeeze_void_nr
_platon_squeeze_void_average_x
_platon_squeeze_void_average_y
_platon_squeeze_void_average_z
_platon_squeeze_void_volume
_platon_squeeze_void_count_electrons
_platon_squeeze_void_content
1 0.000 0.000 0.000 666 149 ' '
2 0.000 0.500 0.000 14 1 ' '
3 0.089 0.422 0.167 93 19 ' '
4 0.088 0.667 0.167 92 19 ' '
5 -0.333 0.333 0.333 663 149 ' '
6 0.000 0.244 0.500 93 19 ' '
7 0.000 0.756 0.500 93 19 ' '
8 0.333 0.667 0.667 669 149 ' '
9 -0.089 0.333 0.833 93 19 ' '
10 -0.088 0.579 0.833 92 19 ' '
11 0.246 0.245 0.500 92 19 ' '
12 0.247 1.000 0.500 91 19 ' '
13 0.167 0.333 0.333 14 1 ' '
14 0.167 0.833 0.333 14 1 ' '
15 0.334 0.421 0.167 92 19 ' '
16 0.334 0.913 0.167 92 19 ' '
17 0.333 0.167 0.667 14 1 ' '
18 0.422 0.089 0.833 93 19 ' '
19 0.421 0.334 0.833 92 19 ' '
20 0.579 0.667 0.167 92 19 ' '
21 0.580 0.914 0.167 91 19 ' '
22 0.500 0.000 0.000 14 1 ' '
23 0.500 0.500 0.000 14 1 ' '
24 0.667 0.086 0.833 91 19 ' '
25 0.667 0.580 0.833 91 19 ' '
26 0.667 0.833 0.333 14 1 ' '
27 0.754 0.755 0.500 92 19 ' '
28 0.753 1.000 0.500 91 19 ' '
29 0.833 0.167 0.667 14 1 ' '
30 0.833 0.667 0.667 14 1 ' '

loop_
_restr_distance_atom_site_label_1
_restr_distance_atom_site_label_2
_restr_distance_site_symmetry_2
_restr_distance_target
_restr_distance_target_weight_param
_restr_distance_diff
N1 C1 1 1.4800 0.0200 0.0127
N1 C3 1 1.4800 0.0200 0.0476
N1 C3 10_655 1.4800 0.0200 0.0476
C4 C4 12_665 2.4000 0.0200 0.0424
C3 C3 10_655 2.8000 0.0200 0.6397
C3 C3 10_655 1.4800 0.0200 -0.6803

loop_
_restr_U_rigid_atom_site_label_1
_restr_U_rigid_atom_site_label_2
_restr_U_rigid_target_weight_param
_restr_U_rigid_U_parallel
_restr_U_rigid_diff
N2 C6 0.0040 0.0450 0.0001
N2 C5 0.0040 0.0554 -0.0002
N2 C4 0.0040 0.1747 0.0010
N1 C2 0.0040 0.0445 -0.0012
N1 C1 0.0040 0.1957 0.0005
N1 C3 0.0040 0.2083 0.0007
N3 C7 0.0040 0.0756 0.0009
N3 C9 0.0040 0.1012 0.0007
N3 C8 0.0040 0.1442 0.0025
C7 C9 0.0020 0.0489 -0.0009
C7 C8 0.0020 0.1245 -0.0007
C6 C5 0.0020 0.0369 -0.0001
C6 C4 0.0020 0.1071 -0.0008
C5 C4 0.0020 0.1165 -0.0013
C2 C1 0.0020 0.1166 -0.0003
C2 C3 0.0020 0.0971 -0.0007
C9 C8 0.0020 0.1454 -0.0003
C1 C3 0.0020 0.2171 -0.0002

loop_
_restr_U_similar_atom_site_label_1
_restr_U_similar_atom_site_label_2
_restr_U_similar_weight_param
N2 C6 0.0040
N2 C5 0.0040
N2 C4 0.0040
N1 C2 0.0040
N1 C1 0.0040
N1 C3 0.0040
N3 C7 0.0040
N3 C9 0.0040
N3 C8 0.0040
